data_7157715
loop_
_publ_author_name
'Galve, I\~naki'
'Ondo\~no, Ra\"ul'
'de Rocafiguera, Claudi'
'Puig de la Bellacasa, Raimon'
'Batllori, Xavier'
'Puigjaner, Cristina'
'Font-Bardia, Merc\`e'
'Vallcorba, Oriol'
'Teixid\'o, Jordi'
'Borrell, Jos\'e I'

_publ_section_title
;
 A captured room temperature stable Wheland intermediate as a key
 structure for the orthogonal decoration of
 4-amino-pyrido[2,3-<i>d</i>]pyrimidin-7(8<i>H</i>)-ones.
;
_journal_issue 48
_journal_name_full 'Organic &amp; biomolecular chemistry'
_journal_page_first 9810
_journal_page_last 9815
_journal_paper_doi 10.1039/d0ob01785j
_journal_volume 18
_journal_year 2020
_chemical_formula_moiety 'C13 H9 Br2 N5 O, C3 H6 O'
_chemical_formula_sum 'C16 H15 Br2 N5 O2'
_chemical_formula_weight 469.15
_space_group_crystal_system monoclinic
_space_group_IT_number 14
_space_group_name_Hall '-P 2yn'
_space_group_name_H-M_alt 'P 1 21/n 1'
_atom_sites_solution_hydrogens geom
_audit_creation_method SHELXL-2018/3
_audit_update_record
;
2020-04-30 deposited with the CCDC.	2020-09-23 downloaded from the CCDC.
;
_cell_angle_alpha 90
_cell_angle_beta 94.258(2)
_cell_angle_gamma 90
_cell_formula_units_Z 4
_cell_length_a 18.4913(6)
_cell_length_b 4.76720(10)
_cell_length_c 19.3160(7)
_cell_measurement_reflns_used 9920
_cell_measurement_temperature 100(2)
_cell_measurement_theta_max 30.53
_cell_measurement_theta_min 2.94
_cell_volume 1698.04(9)
_computing_cell_refinement 'Bruker SAINT'
_computing_data_collection 'Bruker APEX3'
_computing_data_reduction 'Bruker SAINT'
_computing_molecular_graphics 'Bruker SHELXTL'
_computing_publication_material 'Bruker SHELXTL'
_computing_structure_refinement 'SHELXL-2018/3 (Sheldrick, 2018)'
_computing_structure_solution 'SHELXT 2014/5 (Sheldrick, 2014)'
_diffrn_ambient_temperature 100(2)
_diffrn_measured_fraction_theta_full 0.998
_diffrn_measured_fraction_theta_max 0.994
_diffrn_measurement_device_type 'D8 Venture'
_diffrn_measurement_method '\f and \w scans'
_diffrn_radiation_type MoK\a
_diffrn_radiation_wavelength 0.71073
_diffrn_reflns_av_R_equivalents 0.0429
_diffrn_reflns_av_unetI/netI 0.0256
_diffrn_reflns_Laue_measured_fraction_full 0.998
_diffrn_reflns_Laue_measured_fraction_max 0.994
_diffrn_reflns_limit_h_max 26
_diffrn_reflns_limit_h_min -26
_diffrn_reflns_limit_k_max 6
_diffrn_reflns_limit_k_min -6
_diffrn_reflns_limit_l_max 27
_diffrn_reflns_limit_l_min -27
_diffrn_reflns_number 41290
_diffrn_reflns_point_group_measured_fraction_full 0.998
_diffrn_reflns_point_group_measured_fraction_max 0.994
_diffrn_reflns_theta_full 25.242
_diffrn_reflns_theta_max 30.623
_diffrn_reflns_theta_min 2.209
_diffrn_source microfocus
_exptl_absorpt_coefficient_mu 4.795
_exptl_absorpt_correction_T_max 0.7461
_exptl_absorpt_correction_T_min 0.5514
_exptl_absorpt_correction_type multi-scan
_exptl_absorpt_process_details 'SADABS--2016/2 -- Bruker AXS area detector scaling and absorption correction'
_exptl_crystal_colour yellow
_exptl_crystal_density_diffrn 1.835
_exptl_crystal_description prism
_exptl_crystal_F_000 928
_exptl_crystal_size_max 0.326
_exptl_crystal_size_mid 0.141
_exptl_crystal_size_min 0.066
_refine_diff_density_max 1.780
_refine_diff_density_min -2.479
_refine_diff_density_rms 0.191
_refine_ls_extinction_method none
_refine_ls_goodness_of_fit_ref 1.074
_refine_ls_hydrogen_treatment constr
_refine_ls_matrix_type full
_refine_ls_number_parameters 210
_refine_ls_number_reflns 5209
_refine_ls_number_restraints 0
_refine_ls_restrained_S_all 1.074
_refine_ls_R_factor_all 0.0679
_refine_ls_R_factor_gt 0.0561
_refine_ls_shift/su_max 0.001
_refine_ls_shift/su_mean 0.000
_refine_ls_structure_factor_coef Fsqd
_refine_ls_weighting_details 'w=1/[\s^2^(Fo^2^)+(0.0685P)^2^+14.7200P] where P=(Fo^2^+2Fc^2^)/3'
_refine_ls_weighting_scheme calc
_refine_ls_wR_factor_gt 0.1550
_refine_ls_wR_factor_ref 0.1626
_reflns_Friedel_coverage 0.000
_reflns_number_gt 4434
_reflns_number_total 5209
_reflns_threshold_expression 'I > 2\s(I)'
_cod_data_source_file d0ob01785j2.cif
_cod_data_source_block mo_023VB5A_0m_a
_cod_depositor_comments 'Adding full bibliography for 7157715.cif.'
_cod_original_sg_symbol_H-M 'P 21/n'
_cod_database_code 7157715
_shelx_shelxl_version_number 2018/3
_shelx_space_group_comment
;
The symmetry employed for this shelxl refinement is uniquely defined
by the following loop, which should always be used as a source of
symmetry information in preference to the above space-group names.
They are only intended as comments.
;

loop_
_space_group_symop_operation_xyz
'x, y, z'
'-x+1/2, y+1/2, -z+1/2'
'-x, -y, -z'
'x-1/2, -y-1/2, z-1/2'

loop_
_atom_site_label
_atom_site_type_symbol
_atom_site_fract_x
_atom_site_fract_y
_atom_site_fract_z
_atom_site_U_iso_or_equiv
_atom_site_adp_type
_atom_site_occupancy
_atom_site_site_symmetry_order
_atom_site_calc_flag
_atom_site_refinement_flags_posn
_atom_site_refinement_flags_adp
_atom_site_refinement_flags_occupancy
_atom_site_disorder_assembly
_atom_site_disorder_group
Br1 Br 0.31284(3) 1.40708(11) 0.71829(3) 0.02848(15) Uani 1 1 d . . . . .
Br2 Br 0.85300(2) -0.46256(9) 0.64295(3) 0.02137(13) Uani 1 1 d . . . . .
O1 O 0.35918(16) 1.4377(7) 0.56849(16) 0.0160(6) Uani 1 1 d . . . . .
N1 N 0.44428(17) 1.0928(7) 0.57419(17) 0.0108(6) Uani 1 1 d . . . . .
H1 H 0.451987 1.122386 0.530379 0.013 Uiso 1 1 calc R U . . .
N2 N 0.53138(17) 0.7463(7) 0.57192(17) 0.0109(6) Uani 1 1 d . . . . .
N3 N 0.61656(18) 0.4005(7) 0.57035(17) 0.0122(6) Uani 1 1 d . . . . .
H3 H 0.613383 0.439588 0.525698 0.015 Uiso 1 1 calc R U . . .
N4 N 0.5214(2) 0.5786(8) 0.78026(18) 0.0190(7) Uani 1 1 d . . . . .
H4A H 0.550511 0.449078 0.799159 0.023 Uiso 1 1 calc R U . . .
H4B H 0.492003 0.670538 0.805930 0.023 Uiso 1 1 calc R U . . .
N5 N 0.56815(19) 0.4884(7) 0.67613(18) 0.0139(6) Uani 1 1 d . . . . .
C1 C 0.3925(2) 1.2538(8) 0.6024(2) 0.0135(7) Uani 1 1 d . . . . .
C2 C 0.3824(3) 1.1940(10) 0.6752(2) 0.0219(9) Uani 1 1 d . . . . .
C3 C 0.4236(2) 1.0041(9) 0.7126(2) 0.0162(7) Uani 1 1 d . . . . .
H3A H 0.417510 0.977622 0.760551 0.019 Uiso 1 1 calc R U . . .
C4 C 0.4763(2) 0.8441(8) 0.6790(2) 0.0126(7) Uani 1 1 d . . . . .
C5 C 0.4852(2) 0.8884(8) 0.6089(2) 0.0109(7) Uani 1 1 d . . . . .
C6 C 0.5220(2) 0.6365(9) 0.7117(2) 0.0130(7) Uani 1 1 d . . . . .
C7 C 0.5709(2) 0.5493(8) 0.6085(2) 0.0110(6) Uani 1 1 d . . . . .
C8 C 0.6680(2) 0.1944(8) 0.5910(2) 0.0123(7) Uani 1 1 d . . . . .
C9 C 0.6794(2) 0.0824(9) 0.6579(2) 0.0152(7) Uani 1 1 d . . . . .
H9 H 0.650203 0.143364 0.693386 0.018 Uiso 1 1 calc R U . . .
C10 C 0.7332(2) -0.1177(9) 0.6729(2) 0.0177(8) Uani 1 1 d . . . . .
H10 H 0.740355 -0.195158 0.718193 0.021 Uiso 1 1 calc R U . . .
C11 C 0.7763(2) -0.2026(9) 0.6208(2) 0.0166(8) Uani 1 1 d . . . . .
C12 C 0.7648(2) -0.1014(9) 0.5536(2) 0.0188(8) Uani 1 1 d . . . . .
H12 H 0.793554 -0.166662 0.518102 0.023 Uiso 1 1 calc R U . . .
C13 C 0.7108(2) 0.0964(9) 0.5389(2) 0.0163(7) Uani 1 1 d . . . . .
H13 H 0.702652 0.166672 0.492941 0.020 Uiso 1 1 calc R U . . .
O1W O 0.4330(5) 0.879(2) 0.8816(4) 0.104(2) Uani 1 1 d . . . . .
C3W C 0.4584(7) 1.264(3) 0.9545(5) 0.104(2) Uani 1 1 d . . . . .
H3WA H 0.508830 1.204781 0.951763 0.156 Uiso 1 1 calc R U . . .
H3WB H 0.446310 1.260918 1.003084 0.156 Uiso 1 1 calc R U . . .
H3WC H 0.452353 1.455350 0.936222 0.156 Uiso 1 1 calc R U . . .
C1W C 0.3349(7) 1.135(3) 0.9171(5) 0.104(2) Uani 1 1 d . . . . .
H1WA H 0.325216 1.322696 0.898006 0.156 Uiso 1 1 calc R U . . .
H1WB H 0.323646 1.130691 0.965838 0.156 Uiso 1 1 calc R U . . .
H1WC H 0.304471 0.997603 0.890650 0.156 Uiso 1 1 calc R U . . .
C2W C 0.4086(8) 1.067(3) 0.9122(6) 0.104(2) Uani 1 1 d . . . . .

loop_
_atom_site_aniso_label
_atom_site_aniso_U_11
_atom_site_aniso_U_22
_atom_site_aniso_U_33
_atom_site_aniso_U_23
_atom_site_aniso_U_13
_atom_site_aniso_U_12
Br1 0.0295(3) 0.0268(3) 0.0308(3) 0.00265(19) 0.01270(19) 0.00559(19)
Br2 0.0166(2) 0.0148(2) 0.0310(2) -0.00470(16) -0.00973(16) 0.00532(15)
O1 0.0155(13) 0.0172(14) 0.0156(13) 0.0019(11) 0.0021(10) 0.0047(11)
N1 0.0111(14) 0.0105(14) 0.0109(13) 0.0027(11) 0.0022(11) 0.0007(11)
N2 0.0111(13) 0.0100(14) 0.0114(13) 0.0001(11) -0.0008(11) -0.0007(11)
N3 0.0134(14) 0.0108(15) 0.0121(14) 0.0011(11) -0.0019(11) 0.0007(11)
N4 0.0245(18) 0.0213(18) 0.0108(15) 0.0044(13) -0.0007(13) 0.0054(14)
N5 0.0145(15) 0.0131(15) 0.0138(15) 0.0016(12) -0.0013(12) 0.0009(12)
C1 0.0135(16) 0.0118(16) 0.0154(17) 0.0011(14) 0.0017(13) 0.0006(13)
C2 0.027(2) 0.021(2) 0.019(2) 0.0020(17) 0.0107(16) 0.0094(17)
C3 0.0174(18) 0.0147(18) 0.0165(17) 0.0022(15) 0.0019(14) -0.0021(15)
C4 0.0137(16) 0.0110(16) 0.0130(16) 0.0004(13) 0.0004(13) 0.0000(13)
C5 0.0102(15) 0.0088(15) 0.0133(16) 0.0009(13) -0.0028(12) -0.0026(12)
C6 0.0149(16) 0.0115(16) 0.0121(16) 0.0020(13) -0.0015(13) -0.0022(13)
C7 0.0093(15) 0.0092(15) 0.0141(16) -0.0004(13) -0.0023(12) -0.0023(13)
C8 0.0115(15) 0.0087(16) 0.0159(17) -0.0002(13) -0.0038(13) -0.0002(13)
C9 0.0152(17) 0.0131(18) 0.0168(18) 0.0007(14) -0.0022(14) 0.0024(14)
C10 0.0162(18) 0.0146(18) 0.0214(19) 0.0016(15) -0.0052(15) 0.0018(14)
C11 0.0122(16) 0.0114(17) 0.025(2) -0.0023(15) -0.0080(14) 0.0016(14)
C12 0.0167(18) 0.0158(19) 0.024(2) -0.0030(16) -0.0011(15) 0.0032(15)
C13 0.0160(17) 0.0146(18) 0.0179(18) 0.0015(15) -0.0025(14) 0.0023(14)
O1W 0.128(5) 0.135(5) 0.051(2) 0.006(3) 0.026(3) 0.065(4)
C3W 0.128(5) 0.135(5) 0.051(2) 0.006(3) 0.026(3) 0.065(4)
C1W 0.128(5) 0.135(5) 0.051(2) 0.006(3) 0.026(3) 0.065(4)
C2W 0.128(5) 0.135(5) 0.051(2) 0.006(3) 0.026(3) 0.065(4)

loop_
_atom_type_symbol
_atom_type_description
_atom_type_scat_dispersion_real
_atom_type_scat_dispersion_imag
_atom_type_scat_source
C C 0.0033 0.0016 'International Tables Vol C Tables 4.2.6.8 and 6.1.1.4'
H H 0.0000 0.0000 'International Tables Vol C Tables 4.2.6.8 and 6.1.1.4'
N N 0.0061 0.0033 'International Tables Vol C Tables 4.2.6.8 and 6.1.1.4'
O O 0.0106 0.0060 'International Tables Vol C Tables 4.2.6.8 and 6.1.1.4'
Br Br -0.2901 2.4595 'International Tables Vol C Tables 4.2.6.8 and 6.1.1.4'

loop_
_geom_angle_atom_site_label_1
_geom_angle_atom_site_label_2
_geom_angle_atom_site_label_3
_geom_angle
_geom_angle_site_symmetry_1
_geom_angle_site_symmetry_3
_geom_angle_publ_flag
C1 N1 C5 125.2(3) . . ?
C1 N1 H1 117.4 . . ?
C5 N1 H1 117.4 . . ?
C5 N2 C7 114.4(3) . . ?
C7 N3 C8 130.2(3) . . ?
C7 N3 H3 114.9 . . ?
C8 N3 H3 114.9 . . ?
C6 N4 H4A 120.0 . . ?
C6 N4 H4B 120.0 . . ?
H4A N4 H4B 120.0 . . ?
C6 N5 C7 117.2(3) . . ?
O1 C1 N1 121.6(4) . . ?
O1 C1 C2 123.8(4) . . ?
N1 C1 C2 114.6(4) . . ?
C3 C2 C1 122.4(4) . . ?
C3 C2 Br1 120.0(3) . . ?
C1 C2 Br1 117.4(3) . . ?
C2 C3 C4 119.3(4) . . ?
C2 C3 H3A 120.4 . . ?
C4 C3 H3A 120.4 . . ?
C5 C4 C6 115.4(4) . . ?
C5 C4 C3 119.6(4) . . ?
C6 C4 C3 125.0(4) . . ?
N2 C5 N1 116.6(3) . . ?
N2 C5 C4 124.7(4) . . ?
N1 C5 C4 118.7(4) . . ?
N5 C6 N4 116.5(4) . . ?
N5 C6 C4 121.5(4) . . ?
N4 C6 C4 122.0(4) . . ?
N5 C7 N2 126.8(4) . . ?
N5 C7 N3 118.9(3) . . ?
N2 C7 N3 114.3(3) . . ?
C9 C8 N3 125.6(4) . . ?
C9 C8 C13 118.6(4) . . ?
N3 C8 C13 115.8(3) . . ?
C10 C9 C8 120.7(4) . . ?
C10 C9 H9 119.6 . . ?
C8 C9 H9 119.6 . . ?
C11 C10 C9 119.2(4) . . ?
C11 C10 H10 120.4 . . ?
C9 C10 H10 120.4 . . ?
C12 C11 C10 121.4(4) . . ?
C12 C11 Br2 119.7(3) . . ?
C10 C11 Br2 119.0(3) . . ?
C11 C12 C13 119.1(4) . . ?
C11 C12 H12 120.5 . . ?
C13 C12 H12 120.5 . . ?
C12 C13 C8 121.0(4) . . ?
C12 C13 H13 119.5 . . ?
C8 C13 H13 119.5 . . ?
C2W C3W H3WA 109.5 . . ?
C2W C3W H3WB 109.5 . . ?
H3WA C3W H3WB 109.5 . . ?
C2W C3W H3WC 109.5 . . ?
H3WA C3W H3WC 109.5 . . ?
H3WB C3W H3WC 109.5 . . ?
C2W C1W H1WA 109.5 . . ?
C2W C1W H1WB 109.5 . . ?
H1WA C1W H1WB 109.5 . . ?
C2W C1W H1WC 109.5 . . ?
H1WA C1W H1WC 109.5 . . ?
H1WB C1W H1WC 109.5 . . ?
O1W C2W C1W 127.7(17) . . ?
O1W C2W C3W 120.2(13) . . ?
C1W C2W C3W 112.0(12) . . ?

loop_
_geom_bond_atom_site_label_1
_geom_bond_atom_site_label_2
_geom_bond_distance
_geom_bond_site_symmetry_2
_geom_bond_publ_flag
Br1 C2 1.881(4) . ?
Br2 C11 1.908(4) . ?
O1 C1 1.232(5) . ?
N1 C1 1.372(5) . ?
N1 C5 1.377(5) . ?
N1 H1 0.8800 . ?
N2 C5 1.338(5) . ?
N2 C7 1.355(5) . ?
N3 C7 1.361(5) . ?
N3 C8 1.404(5) . ?
N3 H3 0.8800 . ?
N4 C6 1.355(5) . ?
N4 H4A 0.8800 . ?
N4 H4B 0.8800 . ?
N5 C6 1.335(5) . ?
N5 C7 1.343(5) . ?
C1 C2 1.460(6) . ?
C2 C3 1.356(6) . ?
C3 C4 1.430(6) . ?
C3 H3A 0.9500 . ?
C4 C5 1.391(5) . ?
C4 C6 1.419(5) . ?
C8 C9 1.399(5) . ?
C8 C13 1.406(6) . ?
C9 C10 1.393(6) . ?
C9 H9 0.9500 . ?
C10 C11 1.388(6) . ?
C10 H10 0.9500 . ?
C11 C12 1.387(6) . ?
C12 C13 1.388(6) . ?
C12 H12 0.9500 . ?
C13 H13 0.9500 . ?
O1W C2W 1.184(14) . ?
C3W C2W 1.51(2) . ?
C3W H3WA 0.9800 . ?
C3W H3WB 0.9800 . ?
C3W H3WC 0.9800 . ?
C1W C2W 1.411(16) . ?
C1W H1WA 0.9800 . ?
C1W H1WB 0.9800 . ?
C1W H1WC 0.9800 . ?
